data_4062211
loop_
_publ_author_name
'Wang, Baiquan'
'Zhu, Bolin'
'Zhang, Jianyong'
'Xu, Shansheng'
'Zhou, Xiuzhong'
'Weng, Linhong'

_publ_section_title
;
 Reactions of Doubly Bridged Bis(cyclopentadienes) with Iron Pentacarbonyl
;
_journal_coden_ASTM ORGND7
_journal_issue 26
_journal_name_full Organometallics
_journal_page_first 5543
_journal_page_last 5555
_journal_paper_doi 10.1021/om030364a
_journal_volume 22
_journal_year 2003
_chemical_formula_sum 'C22 H22 Fe2 Ge O4'
_chemical_formula_weight 534.69
_space_group_IT_number 19
_symmetry_cell_setting orthorhombic
_symmetry_space_group_name_Hall 'P 2ac 2ab'
_symmetry_space_group_name_H-M 'P 21 21 21'
_cell_angle_alpha 90.00
_cell_angle_beta 90.00
_cell_angle_gamma 90.00
_cell_formula_units_Z 4
_cell_length_a 9.937(3)
_cell_length_b 12.085(4)
_cell_length_c 17.485(5)
_cell_measurement_temperature 293(2)
_cell_volume 2099.8(11)
_diffrn_ambient_temperature 293(2)
_exptl_crystal_density_diffrn 1.691
_cod_depositor_comments
;
The following automatic conversions were performed:
'_symmetry_cell_setting' value 'Orthorhombic' changed to 'orthorhombic'
according to '/home/saulius/struct/CIF-dictionaries/cif_core.dic'
dictionary named 'cif_core.dic' version 2.4.1 from 2010-06-29.

Automatic conversion script
Id: cif_fix_enum 1527 2010-12-29 10:47:43Z saulius 

 Updated bibliographical information.

 Antanas Vaitkus,
 2019-09-11
;
_cod_database_code 4062211

loop_
_symmetry_equiv_pos_as_xyz
'x, y, z'
'-x+1/2, -y, z+1/2'
'-x, y+1/2, -z+1/2'
'x+1/2, -y+1/2, -z'

loop_
_atom_site_label
_atom_site_type_symbol
_atom_site_fract_x
_atom_site_fract_y
_atom_site_fract_z
_atom_site_U_iso_or_equiv
_atom_site_adp_type
_atom_site_occupancy
_atom_site_symmetry_multiplicity
_atom_site_calc_flag
_atom_site_refinement_flags
_atom_site_disorder_assembly
_atom_site_disorder_group
Ge1 Ge 0.37618(5) 0.59214(4) 0.40102(2) 0.03142(13) Uani 1 1 d . . .
Fe1 Fe 0.35584(6) 0.40701(5) 0.35696(3) 0.03142(16) Uani 1 1 d . . .
Fe2 Fe 0.12809(7) 0.61767(5) 0.26892(3) 0.03092(16) Uani 1 1 d . . .
C1 C 0.5121(5) 0.4206(5) 0.3130(3) 0.0468(13) Uani 1 1 d . . .
O1 O 0.4638(4) 0.3321(3) 0.5011(2) 0.0845(14) Uani 1 1 d . . .
C2 C 0.4203(5) 0.3624(4) 0.4444(3) 0.0482(14) Uani 1 1 d . . .
O2 O 0.6127(4) 0.4317(3) 0.2818(2) 0.0782(12) Uani 1 1 d . . .
C3 C 0.2525(6) 0.6457(5) 0.2002(3) 0.0509(15) Uani 1 1 d . . .
O3 O 0.3332(5) 0.6648(4) 0.1555(2) 0.0913(16) Uani 1 1 d . . .
C4 C 0.0103(5) 0.5733(4) 0.2007(3) 0.0454(13) Uani 1 1 d . . .
O4 O -0.0683(4) 0.5423(3) 0.1576(2) 0.0719(13) Uani 1 1 d . . .
C5 C 0.1883(4) 0.4645(4) 0.2891(2) 0.0260(11) Uani 1 1 d . . .
C6 C 0.1434(4) 0.4172(3) 0.3609(2) 0.0286(9) Uani 1 1 d . . .
C7 C 0.1860(4) 0.3053(4) 0.3639(3) 0.0347(11) Uani 1 1 d . . .
H7 H 0.1685 0.2559 0.4035 0.042 Uiso 1 1 calc R . .
C8 C 0.2590(4) 0.2817(4) 0.2972(3) 0.0368(12) Uani 1 1 d . . .
H8 H 0.2990 0.2144 0.2849 0.044 Uiso 1 1 calc R . .
C9 C 0.2605(4) 0.3782(4) 0.2525(2) 0.0348(11) Uani 1 1 d . . .
H9 H 0.3031 0.3847 0.2053 0.042 Uiso 1 1 calc R . .
C10 C 0.0525(4) 0.4840(3) 0.4122(3) 0.0292(11) Uani 1 1 d . . .
C11 C 0.0868(5) 0.4730(4) 0.4971(2) 0.0354(12) Uani 1 1 d . . .
H11A H 0.0920 0.3951 0.5101 0.042 Uiso 1 1 calc R . .
H11B H 0.1748 0.5053 0.5061 0.042 Uiso 1 1 calc R . .
C12 C -0.0146(5) 0.5286(4) 0.5493(3) 0.0533(15) Uani 1 1 d . . .
H12A H -0.0166 0.6074 0.5388 0.064 Uiso 1 1 calc R . .
H12B H 0.0123 0.5184 0.6022 0.064 Uiso 1 1 calc R . .
C13 C -0.1541(6) 0.4800(5) 0.5373(3) 0.0674(18) Uani 1 1 d . . .
H13A H -0.2180 0.5178 0.5700 0.081 Uiso 1 1 calc R . .
H13B H -0.1535 0.4024 0.5513 0.081 Uiso 1 1 calc R . .
C14 C -0.1979(5) 0.4917(5) 0.4537(3) 0.0556(16) Uani 1 1 d . . .
H14A H -0.2837 0.4551 0.4464 0.067 Uiso 1 1 calc R . .
H14B H -0.2093 0.5695 0.4415 0.067 Uiso 1 1 calc R . .
C15 C -0.0937(4) 0.4412(4) 0.4004(3) 0.0422(13) Uani 1 1 d . . .
H15A H -0.1204 0.4561 0.3481 0.051 Uiso 1 1 calc R . .
H15B H -0.0943 0.3615 0.4074 0.051 Uiso 1 1 calc R . .
C16 C 0.0702(4) 0.6028(4) 0.3826(2) 0.0272(10) Uani 1 1 d . . .
C17 C 0.1994(4) 0.6578(4) 0.3782(2) 0.0272(11) Uani 1 1 d . . .
C18 C 0.1753(5) 0.7561(4) 0.3362(2) 0.0345(12) Uani 1 1 d . . .
H18 H 0.2408 0.8085 0.3248 0.041 Uiso 1 1 calc R . .
C19 C 0.0406(5) 0.7642(4) 0.3141(3) 0.0389(13) Uani 1 1 d . . .
H19 H 0.0015 0.8208 0.2858 0.047 Uiso 1 1 calc R . .
C20 C -0.0251(4) 0.6679(4) 0.3438(2) 0.0357(12) Uani 1 1 d . . .
H20 H -0.1159 0.6512 0.3382 0.043 Uiso 1 1 calc R . .
C21 C 0.4216(5) 0.6224(4) 0.5089(3) 0.0560(15) Uani 1 1 d . . .
H21A H 0.5176 0.6238 0.5148 0.084 Uiso 1 1 calc R . .
H21B H 0.3843 0.5654 0.5407 0.084 Uiso 1 1 calc R . .
H21C H 0.3849 0.6927 0.5236 0.084 Uiso 1 1 calc R . .
C22 C 0.5065(5) 0.6835(4) 0.3438(3) 0.0522(15) Uani 1 1 d . . .
H22A H 0.4943 0.6721 0.2900 0.078 Uiso 1 1 calc R . .
H22B H 0.5964 0.6628 0.3580 0.078 Uiso 1 1 calc R . .
H22C H 0.4923 0.7602 0.3557 0.078 Uiso 1 1 calc R . .

loop_
_atom_site_aniso_label
_atom_site_aniso_U_11
_atom_site_aniso_U_22
_atom_site_aniso_U_33
_atom_site_aniso_U_23
_atom_site_aniso_U_13
_atom_site_aniso_U_12
Ge1 0.0297(3) 0.0293(3) 0.0353(3) -0.0018(2) -0.0044(2) -0.0037(3)
Fe1 0.0267(3) 0.0291(4) 0.0384(3) -0.0033(3) -0.0035(3) 0.0021(3)
Fe2 0.0357(4) 0.0315(4) 0.0256(3) 0.0009(3) -0.0021(3) 0.0026(3)
C1 0.034(3) 0.048(4) 0.058(3) -0.018(3) 0.002(2) 0.001(3)
O1 0.110(4) 0.070(3) 0.074(3) 0.022(2) -0.049(3) -0.004(2)
C2 0.046(3) 0.033(3) 0.066(4) 0.002(3) -0.016(3) -0.010(2)
O2 0.037(2) 0.106(3) 0.092(3) -0.027(2) 0.022(2) -0.005(2)
C3 0.067(4) 0.045(4) 0.041(3) -0.007(2) 0.006(3) -0.008(3)
O3 0.113(4) 0.097(4) 0.064(3) -0.014(2) 0.045(3) -0.033(3)
C4 0.057(3) 0.038(3) 0.041(3) 0.002(2) -0.004(3) 0.013(3)
O4 0.077(3) 0.071(3) 0.068(3) -0.016(2) -0.039(2) 0.009(2)
C5 0.020(2) 0.031(3) 0.027(3) -0.003(2) -0.0010(18) -0.0026(19)
C6 0.022(2) 0.029(2) 0.036(2) -0.001(2) -0.004(2) -0.003(2)
C7 0.035(3) 0.028(3) 0.042(3) 0.002(2) -0.004(2) -0.001(2)
C8 0.035(3) 0.026(3) 0.049(3) -0.010(2) -0.001(2) 0.002(2)
C9 0.033(3) 0.036(3) 0.035(3) -0.007(2) -0.001(2) -0.001(2)
C10 0.027(3) 0.030(3) 0.031(3) -0.001(2) 0.002(2) -0.0047(19)
C11 0.043(3) 0.034(3) 0.029(3) 0.005(2) 0.003(2) -0.005(2)
C12 0.079(5) 0.049(4) 0.031(3) 0.002(3) 0.016(3) 0.004(3)
C13 0.064(5) 0.065(4) 0.073(5) -0.005(3) 0.044(4) -0.001(3)
C14 0.026(3) 0.071(4) 0.070(4) 0.000(3) 0.020(3) -0.003(3)
C15 0.032(3) 0.044(3) 0.051(3) 0.001(2) 0.003(2) -0.004(2)
C16 0.029(2) 0.028(3) 0.024(2) -0.002(2) 0.0048(17) 0.005(2)
C17 0.032(3) 0.027(3) 0.022(2) -0.003(2) -0.0019(19) 0.001(2)
C18 0.043(3) 0.022(3) 0.039(3) 0.000(2) 0.001(2) -0.001(2)
C19 0.048(4) 0.032(3) 0.036(3) 0.004(2) 0.002(2) 0.013(2)
C20 0.032(3) 0.038(3) 0.037(3) -0.007(2) 0.001(2) 0.005(2)
C21 0.060(4) 0.052(4) 0.055(3) -0.008(3) -0.022(3) 0.000(3)
C22 0.041(3) 0.049(4) 0.066(4) 0.002(3) 0.009(3) -0.011(3)

loop_
_geom_bond_atom_site_label_1
_geom_bond_atom_site_label_2
_geom_bond_distance
_geom_bond_site_symmetry_2
_geom_bond_publ_flag
Ge1 C17 1.968(4) . ?
Ge1 C21 1.973(4) . ?
Ge1 C22 1.974(5) . ?
Ge1 Fe1 2.3749(10) . ?
Fe1 C1 1.740(5) . ?
Fe1 C2 1.742(6) . ?
Fe1 C8 2.076(4) . ?
Fe1 C9 2.087(4) . ?
Fe1 C7 2.091(4) . ?
Fe1 C6 2.116(4) . ?
Fe1 C5 2.159(4) . ?
Fe2 C4 1.755(5) . ?
Fe2 C3 1.756(6) . ?
Fe2 C5 1.977(5) . ?
Fe2 C16 2.077(4) . ?
Fe2 C17 2.096(4) . ?
Fe2 C20 2.097(4) . ?
Fe2 C18 2.098(4) . ?
Fe2 C19 2.125(5) . ?
C1 O2 1.147(5) . ?
O1 C2 1.142(5) . ?
C3 O3 1.144(5) . ?
C4 O4 1.149(5) . ?
C5 C9 1.419(6) . ?
C5 C6 1.449(5) . ?
C6 C7 1.418(6) . ?
C6 C10 1.508(6) . ?
C7 C8 1.402(6) . ?
C7 H7 0.9300 . ?
C8 C9 1.405(6) . ?
C8 H8 0.9300 . ?
C9 H9 0.9300 . ?
C10 C11 1.528(6) . ?
C10 C16 1.536(6) . ?
C10 C15 1.556(6) . ?
C11 C12 1.516(6) . ?
C11 H11A 0.9700 . ?
C11 H11B 0.9700 . ?
C12 C13 1.520(7) . ?
C12 H12A 0.9700 . ?
C12 H12B 0.9700 . ?
C13 C14 1.531(7) . ?
C13 H13A 0.9700 . ?
C13 H13B 0.9700 . ?
C14 C15 1.521(6) . ?
C14 H14A 0.9700 . ?
C14 H14B 0.9700 . ?
C15 H15A 0.9700 . ?
C15 H15B 0.9700 . ?
C16 C20 1.407(6) . ?
C16 C17 1.448(5) . ?
C17 C18 1.417(6) . ?
C18 C19 1.396(6) . ?
C18 H18 0.9300 . ?
C19 C20 1.431(6) . ?
C19 H19 0.9300 . ?
C20 H20 0.9300 . ?
C21 H21A 0.9600 . ?
C21 H21B 0.9600 . ?
C21 H21C 0.9600 . ?
C22 H22A 0.9600 . ?
C22 H22B 0.9600 . ?
C22 H22C 0.9600 . ?
